data_2234886
loop_
_publ_author_name
'Tong, Shao-Wei'
'Song, Wen-Dong'
'Li, Shi-Jie'
'Miao, Dong-Liang'
'An, Jing-Bo'

_publ_section_title
;
 5-[4-(1<i>H</i>-Imidazol-1-yl)phenyl]-1<i>H</i>-tetrazole
;
_journal_coeditor_code ZS2194
_journal_issue 5
_journal_name_full 'Acta Crystallographica Section E'
_journal_page_first o1274
_journal_paper_doi 10.1107/S1600536812013670
_journal_volume 68
_journal_year 2012
_chemical_formula_iupac 'C10 H8 N6'
_chemical_formula_moiety 'C10 H8 N6'
_chemical_formula_sum 'C10 H8 N6'
_chemical_formula_weight 212.22
_chemical_name_systematic
;
5-[4-(1<i>H</i>-Imidazol-1-yl)phenyl]-1<i>H</i>-tetrazole
;
_space_group_IT_number 4
_symmetry_cell_setting monoclinic
_symmetry_space_group_name_Hall 'P 2yb'
_symmetry_space_group_name_H-M 'P 1 21 1'
_atom_sites_solution_hydrogens geom
_atom_sites_solution_primary direct
_atom_sites_solution_secondary difmap
_audit_creation_method SHELXL-97
_cell_angle_alpha 90.00
_cell_angle_beta 97.167(6)
_cell_angle_gamma 90.00
_cell_formula_units_Z 2
_cell_length_a 3.7219(12)
_cell_length_b 16.429(5)
_cell_length_c 7.791(2)
_cell_measurement_reflns_used 1003
_cell_measurement_temperature 296(2)
_cell_measurement_theta_max 22.25
_cell_measurement_theta_min 2.642
_cell_volume 472.7(2)
_computing_cell_refinement 'SAINT (Bruker, 2007)'
_computing_data_collection 'SMART (Bruker, 2007)'
_computing_data_reduction 'SAINT (Bruker, 2007)'
_computing_molecular_graphics 'SHELXTL (Sheldrick, 2008)'
_computing_publication_material 'SHELXTL (Sheldrick, 2008)'
_computing_structure_refinement 'SHELXL97 (Sheldrick, 2008)'
_computing_structure_solution 'SHELXS97 (Sheldrick, 2008)'
_diffrn_ambient_temperature 296(2)
_diffrn_measured_fraction_theta_full 0.998
_diffrn_measured_fraction_theta_max 0.998
_diffrn_measurement_device_type 'Bruker SMART CCD area-detector'
_diffrn_measurement_method '\f and \w scans'
_diffrn_radiation_monochromator graphite
_diffrn_radiation_source 'fine-focus sealed tube'
_diffrn_radiation_type MoK\a
_diffrn_radiation_wavelength 0.71073
_diffrn_reflns_av_R_equivalents 0.0375
_diffrn_reflns_av_sigmaI/netI 0.0450
_diffrn_reflns_limit_h_max 4
_diffrn_reflns_limit_h_min -4
_diffrn_reflns_limit_k_max 18
_diffrn_reflns_limit_k_min -19
_diffrn_reflns_limit_l_max 9
_diffrn_reflns_limit_l_min -9
_diffrn_reflns_number 3477
_diffrn_reflns_theta_full 25.04
_diffrn_reflns_theta_max 25.04
_diffrn_reflns_theta_min 2.48
_diffrn_standards_number 0
_exptl_absorpt_coefficient_mu 0.101
_exptl_absorpt_correction_T_max 0.9851
_exptl_absorpt_correction_T_min 0.9705
_exptl_absorpt_correction_type multi-scan
_exptl_absorpt_process_details '(SADABS; Bruker, 2007)'
_exptl_crystal_colour colorless
_exptl_crystal_density_diffrn 1.491
_exptl_crystal_density_method 'not measured'
_exptl_crystal_description block
_exptl_crystal_F_000 220
_exptl_crystal_size_max 0.30
_exptl_crystal_size_mid 0.20
_exptl_crystal_size_min 0.15
_refine_diff_density_max 0.247
_refine_diff_density_min -0.305
_refine_ls_extinction_method none
_refine_ls_goodness_of_fit_ref 1.347
_refine_ls_hydrogen_treatment constr
_refine_ls_matrix_type full
_refine_ls_number_parameters 145
_refine_ls_number_reflns 1421
_refine_ls_number_restraints 1
_refine_ls_restrained_S_all 1.347
_refine_ls_R_factor_all 0.0495
_refine_ls_R_factor_gt 0.0392
_refine_ls_shift/su_max 0.000
_refine_ls_shift/su_mean 0.000
_refine_ls_structure_factor_coef Fsqd
_refine_ls_weighting_details 'calc w=1/[\s^2^(Fo^2^)+(0.0510P)^2^+0.0010P] where P=(Fo^2^+2Fc^2^)/3'
_refine_ls_weighting_scheme calc
_refine_ls_wR_factor_gt 0.0906
_refine_ls_wR_factor_ref 0.1198
_reflns_number_gt 1239
_reflns_number_total 1421
_reflns_threshold_expression I>2\s(I)
_cod_data_source_file zs2194.cif
_cod_data_source_block I
_cod_original_cell_volume 472.6(3)
_cod_original_sg_symbol_H-M 'P 21'
_cod_database_code 2234886
_cod_database_fobs_code 2234886

loop_
_symmetry_equiv_pos_as_xyz
'x, y, z'
'-x, y+1/2, -z'

loop_
_atom_site_type_symbol
_atom_site_label
_atom_site_fract_x
_atom_site_fract_y
_atom_site_fract_z
_atom_site_U_iso_or_equiv
_atom_site_adp_type
_atom_site_calc_flag
_atom_site_refinement_flags
_atom_site_occupancy
_atom_site_symmetry_multiplicity
N N1 0.9106(8) 0.45885(16) 0.5643(3) 0.0314(7) Uani d . 1 1
N N2 0.9495(8) 0.57050(19) 0.7228(4) 0.0388(8) Uani d . 1 1
N N3 0.3005(9) 0.16887(18) 0.0321(4) 0.0370(8) Uani d . 1 1
H H3 0.2517 0.1475 0.1273 0.044 Uiso calc R 1 1
N N4 0.2320(10) 0.13459(19) -0.1262(4) 0.0451(9) Uani d . 1 1
N N5 0.3436(11) 0.1857(2) -0.2329(4) 0.0487(9) Uani d . 1 1
N N6 0.4867(9) 0.2536(2) -0.1484(4) 0.0422(8) Uani d . 1 1
C C1 0.6945(10) 0.3256(2) 0.4631(4) 0.0350(9) Uani d . 1 1
H H1A 0.6956 0.3095 0.5776 0.042 Uiso calc R 1 1
C C2 0.5860(10) 0.2723(2) 0.3310(4) 0.0352(9) Uani d . 1 1
H H2A 0.5189 0.2195 0.3563 0.042 Uiso calc R 1 1
C C3 0.5757(9) 0.2967(2) 0.1594(4) 0.0276(8) Uani d . 1 1
C C4 0.6843(9) 0.3746(2) 0.1250(4) 0.0326(8) Uani d . 1 1
H H4A 0.6805 0.3911 0.0106 0.039 Uiso calc R 1 1
C C5 0.7988(9) 0.4287(2) 0.2560(4) 0.0330(9) Uani d . 1 1
H H5A 0.8719 0.4810 0.2308 0.040 Uiso calc R 1 1
C C6 0.8024(9) 0.4037(2) 0.4249(4) 0.0287(8) Uani d . 1 1
C C7 0.8324(9) 0.5391(2) 0.5711(4) 0.0350(9) Uani d . 1 1
H H7A 0.7107 0.5684 0.4796 0.042 Uiso calc R 1 1
C C8 1.1139(10) 0.5070(2) 0.8171(4) 0.0359(9) Uani d . 1 1
H H8A 1.2250 0.5110 0.9305 0.043 Uiso calc R 1 1
C C9 1.0919(10) 0.4384(2) 0.7229(4) 0.0338(8) Uani d . 1 1
H H9A 1.1812 0.3873 0.7578 0.041 Uiso calc R 1 1
C C10 0.4558(10) 0.2411(2) 0.0171(4) 0.0310(8) Uani d . 1 1

loop_
_atom_site_aniso_label
_atom_site_aniso_U_11
_atom_site_aniso_U_22
_atom_site_aniso_U_33
_atom_site_aniso_U_12
_atom_site_aniso_U_13
_atom_site_aniso_U_23
N1 0.0388(17) 0.0255(18) 0.0297(16) 0.0014(13) 0.0032(13) 0.0001(13)
N2 0.050(2) 0.0313(17) 0.0346(16) 0.0023(15) 0.0045(14) -0.0022(14)
N3 0.0485(19) 0.0313(18) 0.0303(16) -0.0028(15) 0.0015(14) 0.0012(13)
N4 0.062(2) 0.0357(19) 0.0359(18) -0.0056(17) 0.0009(15) -0.0041(15)
N5 0.074(3) 0.039(2) 0.0330(19) -0.0032(18) 0.0052(18) -0.0041(16)
N6 0.059(2) 0.0367(18) 0.0318(16) -0.0055(16) 0.0080(15) -0.0003(15)
C1 0.047(2) 0.032(2) 0.0268(19) 0.0006(18) 0.0065(16) 0.0046(15)
C2 0.048(2) 0.027(2) 0.0317(19) -0.0044(17) 0.0078(16) 0.0036(15)
C3 0.0263(17) 0.0287(19) 0.0279(17) 0.0004(15) 0.0040(14) -0.0004(15)
C4 0.040(2) 0.034(2) 0.0249(19) -0.0007(17) 0.0053(16) 0.0049(15)
C5 0.038(2) 0.028(2) 0.0338(19) -0.0045(17) 0.0094(16) 0.0049(15)
C6 0.0290(19) 0.0288(19) 0.0281(18) 0.0000(16) 0.0027(15) -0.0034(15)
C7 0.037(2) 0.033(2) 0.034(2) 0.0034(17) 0.0001(16) 0.0018(15)
C8 0.039(2) 0.040(2) 0.0278(17) 0.0008(18) 0.0023(15) 0.0000(17)
C9 0.039(2) 0.031(2) 0.0293(18) 0.0042(17) -0.0018(15) 0.0032(15)
C10 0.0362(19) 0.029(2) 0.0281(19) -0.0020(16) 0.0054(15) 0.0017(15)

loop_
_atom_type_symbol
_atom_type_description
_atom_type_scat_dispersion_real
_atom_type_scat_dispersion_imag
_atom_type_scat_source
C C 0.0033 0.0016 'International Tables Vol C Tables 4.2.6.8 and 6.1.1.4'
H H 0.0000 0.0000 'International Tables Vol C Tables 4.2.6.8 and 6.1.1.4'
N N 0.0061 0.0033 'International Tables Vol C Tables 4.2.6.8 and 6.1.1.4'

loop_
_geom_angle_atom_site_label_1
_geom_angle_atom_site_label_2
_geom_angle_atom_site_label_3
_geom_angle
C7 N1 C9 106.7(3)
C7 N1 C6 127.2(3)
C9 N1 C6 125.9(3)
C7 N2 C8 105.0(3)
C10 N3 N4 109.0(3)
C10 N3 H3 125.5
N4 N3 H3 125.5
N5 N4 N3 106.2(3)
N4 N5 N6 111.0(3)
C10 N6 N5 105.4(3)
C2 C1 C6 119.6(3)
C2 C1 H1A 120.2
C6 C1 H1A 120.2
C1 C2 C3 120.4(3)
C1 C2 H2A 119.8
C3 C2 H2A 119.8
C4 C3 C2 118.7(3)
C4 C3 C10 120.1(3)
C2 C3 C10 121.1(3)
C3 C4 C5 121.7(3)
C3 C4 H4A 119.2
C5 C4 H4A 119.2
C6 C5 C4 118.7(3)
C6 C5 H5A 120.7
C4 C5 H5A 120.7
C5 C6 C1 120.8(3)
C5 C6 N1 120.2(3)
C1 C6 N1 118.9(3)
N2 C7 N1 111.7(3)
N2 C7 H7A 124.2
N1 C7 H7A 124.2
C9 C8 N2 110.6(3)
C9 C8 H8A 124.7
N2 C8 H8A 124.7
C8 C9 N1 106.0(3)
C8 C9 H9A 127.0
N1 C9 H9A 127.0
N6 C10 N3 108.3(3)
N6 C10 C3 125.9(3)
N3 C10 C3 125.8(3)

loop_
_geom_bond_atom_site_label_1
_geom_bond_atom_site_label_2
_geom_bond_distance
N1 C7 1.353(4)
N1 C9 1.374(4)
N1 C6 1.433(4)
N2 C7 1.313(4)
N2 C8 1.376(5)
N3 C10 1.332(5)
N3 N4 1.351(4)
N3 H3 0.8600
N4 N5 1.286(5)
N5 N6 1.369(5)
N6 C10 1.324(4)
C1 C2 1.374(5)
C1 C6 1.387(5)
C1 H1A 0.9300
C2 C3 1.392(4)
C2 H2A 0.9300
C3 C4 1.377(5)
C3 C10 1.463(4)
C4 C5 1.381(5)
C4 H4A 0.9300
C5 C6 1.377(4)
C5 H5A 0.9300
C7 H7A 0.9300
C8 C9 1.342(5)
C8 H8A 0.9300
C9 H9A 0.9300

loop_
_geom_hbond_atom_site_label_D
_geom_hbond_atom_site_label_H
_geom_hbond_atom_site_label_A
_geom_hbond_site_symmetry_A
_geom_hbond_distance_DH
_geom_hbond_distance_HA
_geom_hbond_distance_DA
_geom_hbond_angle_DHA
N3 H3 N2 2_646 0.86 1.93 2.751(4) 157.9

loop_
_geom_torsion_atom_site_label_1
_geom_torsion_atom_site_label_2
_geom_torsion_atom_site_label_3
_geom_torsion_atom_site_label_4
_geom_torsion
C10 N3 N4 N5 -0.2(4)
N3 N4 N5 N6 0.2(4)
N4 N5 N6 C10 -0.1(5)
C6 C1 C2 C3 -1.5(5)
C1 C2 C3 C4 1.5(5)
C1 C2 C3 C10 -179.1(3)
C2 C3 C4 C5 -0.7(5)
C10 C3 C4 C5 179.9(3)
C3 C4 C5 C6 -0.2(5)
C4 C5 C6 C1 0.2(5)
C4 C5 C6 N1 -178.4(3)
C2 C1 C6 C5 0.7(5)
C2 C1 C6 N1 179.2(3)
C7 N1 C6 C5 39.0(5)
C9 N1 C6 C5 -146.3(3)
C7 N1 C6 C1 -139.6(4)
C9 N1 C6 C1 35.1(5)
C8 N2 C7 N1 0.5(4)
C9 N1 C7 N2 -0.4(4)
C6 N1 C7 N2 175.1(3)
C7 N2 C8 C9 -0.5(4)
N2 C8 C9 N1 0.3(4)
C7 N1 C9 C8 0.0(4)
C6 N1 C9 C8 -175.5(3)
N5 N6 C10 N3 -0.1(4)
N5 N6 C10 C3 179.3(3)
N4 N3 C10 N6 0.2(4)
N4 N3 C10 C3 -179.2(3)
C4 C3 C10 N6 10.2(6)
C2 C3 C10 N6 -169.2(4)
C4 C3 C10 N3 -170.6(3)
C2 C3 C10 N3 10.0(5)

loop_
_cod_related_entry_id
_cod_related_entry_database
_cod_related_entry_code
1 ChemSpider 1223396
